data_1566118
loop_
_publ_author_name
'Sabounchei, Seyyed Javad'
'Bagherjeri, Fateme Akhlaghi'
'Hosseinzadeh, Marjan'
'Boskovic, Colette'
'Gable, Robert W.'

_publ_section_title
;
 X-ray crystal structure and spectral characterization of pseudo
 five-coordinate Hg(II) polymeric and four-coordinate binuclear complexes
 of an ambidentate sulfonium ylide
;
_journal_issue 12
_journal_name_full 'Comptes Rendus Chimie'
_journal_page_first 1257
_journal_page_last 1263
_journal_paper_doi 10.1016/j.crci.2014.03.016
_journal_volume 17
_journal_year 2014
_chemical_formula_sum 'C22 H28 Br4 Hg2 O4 S2'
_chemical_formula_weight 1141.36
_space_group_IT_number 14
_space_group_name_Hall '-P 2ybc'
_space_group_name_H-M_alt 'P 1 21/c 1'
_symmetry_cell_setting monoclinic
_symmetry_space_group_name_H-M 'P 1 21/c 1'
_atom_sites_solution_hydrogens geom
_atom_sites_solution_primary direct
_atom_sites_solution_secondary difmap
_audit_creation_method SHELXL-97
_cell_angle_alpha 90.00
_cell_angle_beta 115.877(3)
_cell_angle_gamma 90.00
_cell_formula_units_Z 2
_cell_length_a 15.5940(7)
_cell_length_b 7.3471(4)
_cell_length_c 15.0885(7)
_cell_measurement_reflns_used 8130
_cell_measurement_temperature 298(2)
_cell_measurement_theta_max 26
_cell_measurement_theta_min 2.70
_cell_volume 1555.37(14)
_computing_cell_refinement 'X-Area 1.31 (Stoe & Cie GmbH, 2005)'
_computing_data_collection 'X-Area 1.31 (Stoe & Cie GmbH, 2005)'
_computing_data_reduction 'X-Area 1.31 (Stoe & Cie GmbH, 2005)'
_computing_molecular_graphics 'ORTEP-3 for Windows (Farrugia, 1997)'
_computing_publication_material 'WinGX (Farrugia, 1999)'
_computing_structure_refinement 'SHELXL-97 (Sheldrick, 1997)'
_computing_structure_solution 'SHELXS-97 (Sheldrick, 1990)'
_diffrn_ambient_temperature 298(2)
_diffrn_detector_area_resol_mean '0.15 mm'
_diffrn_measured_fraction_theta_full 0.998
_diffrn_measured_fraction_theta_max 0.998
_diffrn_measurement_device_type 'STOE IPDS II'
_diffrn_measurement_method 'rotation method'
_diffrn_radiation_monochromator graphite
_diffrn_radiation_source 'fine-focus sealed tube'
_diffrn_radiation_type MoK\a
_diffrn_radiation_wavelength 0.71073
_diffrn_reflns_av_R_equivalents 0.1154
_diffrn_reflns_av_sigmaI/netI 0.0821
_diffrn_reflns_limit_h_max 19
_diffrn_reflns_limit_h_min -19
_diffrn_reflns_limit_k_max 9
_diffrn_reflns_limit_k_min -8
_diffrn_reflns_limit_l_max 18
_diffrn_reflns_limit_l_min -18
_diffrn_reflns_number 8130
_diffrn_reflns_theta_full 26.00
_diffrn_reflns_theta_max 26.00
_diffrn_reflns_theta_min 2.70
_diffrn_standards_number 0
_exptl_absorpt_coefficient_mu 15.156
_exptl_absorpt_correction_T_max 0.720
_exptl_absorpt_correction_T_min 0.350
_exptl_absorpt_correction_type numerical
_exptl_absorpt_process_details 'shape of crystal determined optically'
_exptl_crystal_colour Colorless
_exptl_crystal_density_diffrn 2.437
_exptl_crystal_density_method 'not measured'
_exptl_crystal_description Prism
_exptl_crystal_F_000 1048
_exptl_crystal_size_max 0.40
_exptl_crystal_size_mid 0.30
_exptl_crystal_size_min 0.20
_refine_diff_density_max 2.758
_refine_diff_density_min -6.020
_refine_diff_density_rms 0.405
_refine_ls_extinction_coef 0.0026(6)
_refine_ls_extinction_expression Fc^*^=kFc[1+0.001xFc^2^\l^3^/sin(2\q)]^-1/4^
_refine_ls_extinction_method SHELXL
_refine_ls_goodness_of_fit_ref 1.075
_refine_ls_hydrogen_treatment constr
_refine_ls_matrix_type full
_refine_ls_number_parameters 155
_refine_ls_number_reflns 3046
_refine_ls_number_restraints 0
_refine_ls_restrained_S_all 1.075
_refine_ls_R_factor_all 0.0903
_refine_ls_R_factor_gt 0.0796
_refine_ls_shift/su_max 0.005
_refine_ls_shift/su_mean 0.000
_refine_ls_structure_factor_coef Fsqd
_refine_ls_weighting_details 'calc w=1/[\s^2^(Fo^2^)+(0.1459P)^2^+0.2503P] where P=(Fo^2^+2Fc^2^)/3'
_refine_ls_weighting_scheme calc
_refine_ls_wR_factor_gt 0.2016
_refine_ls_wR_factor_ref 0.2121
_reflns_number_gt 2543
_reflns_number_total 3046
_reflns_threshold_expression >2sigma(I)
_cod_data_source_file CRC-2014-17-1257.cif
_cod_data_source_block h:\solution\494\new
_cod_depositor_comments
;
The following automatic conversions were performed:

data item '_symmetry_cell_setting' value 'Monoclinic' was changed to
'monoclinic' in accordance with the built-in table derived from the
CIF Core dictionary named 'cif_core.dic' version 2.4.5 last updated
on 2014-11-21.

Automatic conversion script
Id: cif_fix_values 8738 2021-04-28 16:35:53Z antanas 
;
_cod_original_cell_volume 1555.37(13)
_cod_original_sg_symbol_H-M P21/c
_cod_database_code 1566118

loop_
_symmetry_equiv_pos_as_xyz
'x, y, z'
'-x, y+1/2, -z+1/2'
'-x, -y, -z'
'x, -y-1/2, z-1/2'

loop_
_atom_site_label
_atom_site_type_symbol
_atom_site_fract_x
_atom_site_fract_y
_atom_site_fract_z
_atom_site_U_iso_or_equiv
_atom_site_adp_type
_atom_site_occupancy
_atom_site_symmetry_multiplicity
_atom_site_calc_flag
_atom_site_refinement_flags
_atom_site_disorder_assembly
_atom_site_disorder_group
C1 C 0.0338(9) 0.136(2) 1.1531(10) 0.055(3) Uani 1 1 d . . .
H1A H 0.0454 0.0352 1.1192 0.066 Uiso 1 1 calc R . .
H1B H 0.0025 0.2317 1.1070 0.066 Uiso 1 1 calc R . .
H1C H -0.0060 0.0967 1.1833 0.066 Uiso 1 1 calc R . .
C2 C 0.2049(14) 0.010(2) 1.3088(15) 0.073(5) Uani 1 1 d . . .
H2A H 0.2716 0.0327 1.3474 0.088 Uiso 1 1 calc R . .
H2B H 0.1967 -0.0818 1.2604 0.088 Uiso 1 1 calc R . .
H2C H 0.1772 -0.0315 1.3509 0.088 Uiso 1 1 calc R . .
C3 C 0.2045(8) 0.2789(19) 1.1725(9) 0.044(3) Uani 1 1 d . . .
H3 H 0.2017 0.1776 1.1291 0.053 Uiso 1 1 calc R . .
C4 C 0.3070(8) 0.3271(18) 1.2394(9) 0.041(2) Uani 1 1 d . . .
C5 C 0.3773(8) 0.3275(16) 1.1970(8) 0.040(2) Uani 1 1 d . . .
C6 C 0.3557(8) 0.2704(18) 1.1016(9) 0.044(3) Uani 1 1 d . . .
H6 H 0.2941 0.2323 1.0607 0.053 Uiso 1 1 calc R . .
C7 C 0.4259(10) 0.2692(18) 1.0654(10) 0.048(3) Uani 1 1 d . . .
H7 H 0.4111 0.2312 1.0016 0.057 Uiso 1 1 calc R . .
C8 C 0.5162(10) 0.3259(19) 1.1276(11) 0.051(3) Uani 1 1 d . . .
C9 C 0.5767(13) 0.250(3) 1.0124(15) 0.076(5) Uani 1 1 d . . .
H9A H 0.5243 0.3065 0.9587 0.091 Uiso 1 1 calc R . .
H9B H 0.5636 0.1223 1.0140 0.091 Uiso 1 1 calc R . .
H9C H 0.6337 0.2644 1.0038 0.091 Uiso 1 1 calc R . .
C10 C 0.5388(10) 0.387(2) 1.2239(10) 0.053(3) Uani 1 1 d . . .
H10 H 0.6000 0.4266 1.2653 0.064 Uiso 1 1 calc R . .
C11 C 0.4690(9) 0.387(2) 1.2543(10) 0.050(3) Uani 1 1 d . . .
H11 H 0.4836 0.4294 1.3174 0.061 Uiso 1 1 calc R . .
O1 O 0.3317(8) 0.3590(18) 1.3250(7) 0.064(3) Uani 1 1 d . . .
O2 O 0.5891(7) 0.3320(18) 1.1024(8) 0.068(3) Uani 1 1 d . . .
Hg1 Hg 0.14414(4) 0.52147(8) 1.08745(4) 0.0526(3) Uani 1 1 d . . .
Br1 Br 0.19782(10) 0.8140(2) 1.04280(12) 0.0612(4) Uani 1 1 d . . .
Br2 Br -0.02038(9) 0.63483(19) 1.10234(9) 0.0495(4) Uani 1 1 d . . .
S1 S 0.1462(2) 0.2186(5) 1.2473(2) 0.0453(7) Uani 1 1 d . . .

loop_
_atom_site_aniso_label
_atom_site_aniso_U_11
_atom_site_aniso_U_22
_atom_site_aniso_U_33
_atom_site_aniso_U_23
_atom_site_aniso_U_13
_atom_site_aniso_U_12
C1 0.039(6) 0.070(9) 0.057(8) 0.007(6) 0.021(6) -0.016(6)
C2 0.064(10) 0.090(12) 0.082(11) 0.045(9) 0.047(9) 0.029(8)
C3 0.039(6) 0.058(7) 0.044(6) 0.013(5) 0.026(5) 0.015(6)
C4 0.033(5) 0.052(7) 0.040(6) -0.001(5) 0.017(5) 0.007(5)
C5 0.034(5) 0.037(6) 0.039(6) -0.005(5) 0.008(5) -0.003(5)
C6 0.025(5) 0.052(7) 0.055(7) 0.003(5) 0.017(5) -0.005(5)
C7 0.050(7) 0.052(7) 0.045(6) -0.005(5) 0.025(6) -0.007(6)
C8 0.044(7) 0.053(7) 0.061(7) -0.003(6) 0.028(6) -0.008(6)
C9 0.071(11) 0.078(11) 0.109(14) -0.020(10) 0.066(11) -0.018(9)
C10 0.042(7) 0.055(8) 0.062(8) -0.018(6) 0.022(6) -0.023(6)
C11 0.036(6) 0.061(8) 0.050(7) -0.008(6) 0.014(5) -0.007(6)
O1 0.055(6) 0.093(8) 0.044(5) -0.005(5) 0.022(4) -0.002(6)
O2 0.050(5) 0.089(8) 0.078(7) -0.021(6) 0.039(5) -0.025(6)
Hg1 0.0502(4) 0.0547(4) 0.0547(4) 0.0118(2) 0.0246(3) 0.0066(2)
Br1 0.0517(8) 0.0590(9) 0.0783(10) 0.0024(7) 0.0333(7) -0.0105(6)
Br2 0.0495(7) 0.0582(8) 0.0520(7) -0.0097(5) 0.0324(6) -0.0016(6)
S1 0.0417(15) 0.0560(17) 0.0462(16) 0.0048(13) 0.0265(13) 0.0047(13)

loop_
_atom_type_symbol
_atom_type_description
_atom_type_scat_dispersion_real
_atom_type_scat_dispersion_imag
_atom_type_scat_source
C C 0.0033 0.0016 'International Tables Vol C Tables 4.2.6.8 and 6.1.1.4'
H H 0.0000 0.0000 'International Tables Vol C Tables 4.2.6.8 and 6.1.1.4'
N N 0.0061 0.0033 'International Tables Vol C Tables 4.2.6.8 and 6.1.1.4'
O O 0.0106 0.0060 'International Tables Vol C Tables 4.2.6.8 and 6.1.1.4'
P P 0.1023 0.0942 'International Tables Vol C Tables 4.2.6.8 and 6.1.1.4'
Hg Hg -2.3894 9.2266 'International Tables Vol C Tables 4.2.6.8 and 6.1.1.4'
Br Br -0.2901 2.4595 'International Tables Vol C Tables 4.2.6.8 and 6.1.1.4'
S S 0.1246 0.1234 'International Tables Vol C Tables 4.2.6.8 and 6.1.1.4'

loop_
_geom_angle_atom_site_label_1
_geom_angle_atom_site_label_2
_geom_angle_atom_site_label_3
_geom_angle
_geom_angle_site_symmetry_1
_geom_angle_site_symmetry_3
S1 C1 H1A 109.5 . .
S1 C1 H1B 109.5 . .
H1A C1 H1B 109.5 . .
S1 C1 H1C 109.5 . .
H1A C1 H1C 109.5 . .
H1B C1 H1C 109.5 . .
S1 C2 H2A 109.5 . .
S1 C2 H2B 109.5 . .
H2A C2 H2B 109.5 . .
S1 C2 H2C 109.5 . .
H2A C2 H2C 109.5 . .
H2B C2 H2C 109.5 . .
C4 C3 S1 108.6(8) . .
C4 C3 Hg1 105.2(9) . .
S1 C3 Hg1 111.7(6) . .
C4 C3 H3 110.4 . .
S1 C3 H3 110.4 . .
Hg1 C3 H3 110.4 . .
O1 C4 C5 120.7(11) . .
O1 C4 C3 120.8(11) . .
C5 C4 C3 118.4(10) . .
C11 C5 C6 117.4(11) . .
C11 C5 C4 119.1(11) . .
C6 C5 C4 123.5(10) . .
C5 C6 C7 121.3(11) . .
C5 C6 H6 119.3 . .
C7 C6 H6 119.3 . .
C8 C7 C6 118.0(12) . .
C8 C7 H7 121.0 . .
C6 C7 H7 121.0 . .
O2 C8 C7 123.9(12) . .
O2 C8 C10 114.6(12) . .
C7 C8 C10 121.4(12) . .
O2 C9 H9A 109.5 . .
O2 C9 H9B 109.5 . .
H9A C9 H9B 109.5 . .
O2 C9 H9C 109.5 . .
H9A C9 H9C 109.5 . .
H9B C9 H9C 109.5 . .
C11 C10 C8 118.2(12) . .
C11 C10 H10 120.9 . .
C8 C10 H10 120.9 . .
C10 C11 C5 123.7(12) . .
C10 C11 H11 118.2 . .
C5 C11 H11 118.2 . .
C8 O2 C9 118.3(12) . .
C3 Hg1 Br1 139.4(3) . .
C3 Hg1 Br2 112.0(3) . .
Br1 Hg1 Br2 101.08(5) . .
C3 Hg1 Br2 100.9(4) . 3_567
Br1 Hg1 Br2 103.34(5) . 3_567
Br2 Hg1 Br2 87.64(4) . 3_567
Hg1 Br2 Hg1 92.36(4) . 3_567
C3 S1 C1 100.0(6) . .
C3 S1 C2 104.4(7) . .
C1 S1 C2 102.5(9) . .

loop_
_geom_bond_atom_site_label_1
_geom_bond_atom_site_label_2
_geom_bond_distance
_geom_bond_site_symmetry_2
C1 S1 1.813(13) .
C1 H1A 0.9600 .
C1 H1B 0.9600 .
C1 H1C 0.9600 .
C2 S1 1.819(15) .
C2 H2A 0.9600 .
C2 H2B 0.9600 .
C2 H2C 0.9600 .
C3 C4 1.514(17) .
C3 S1 1.786(11) .
C3 Hg1 2.158(12) .
C3 H3 0.9800 .
C4 O1 1.199(15) .
C4 C5 1.490(16) .
C5 C11 1.379(17) .
C5 C6 1.393(17) .
C6 C7 1.419(16) .
C6 H6 0.9300 .
C7 C8 1.372(19) .
C7 H7 0.9300 .
C8 O2 1.348(15) .
C8 C10 1.411(19) .
C9 O2 1.42(2) .
C9 H9A 0.9600 .
C9 H9B 0.9600 .
C9 H9C 0.9600 .
C10 C11 1.354(18) .
C10 H10 0.9300 .
C11 H11 0.9300 .
Hg1 Br1 2.5031(16) .
Hg1 Br2 2.7981(13) .
Hg1 Br2 2.9016(14) 3_567
Br2 Hg1 2.9016(14) 3_567

loop_
_geom_torsion_atom_site_label_1
_geom_torsion_atom_site_label_2
_geom_torsion_atom_site_label_3
_geom_torsion_atom_site_label_4
_geom_torsion
_geom_torsion_site_symmetry_1
_geom_torsion_site_symmetry_2
_geom_torsion_site_symmetry_3
_geom_torsion_site_symmetry_4
S1 C3 C4 O1 -16.1(17) . . . .
Hg1 C3 C4 O1 103.7(13) . . . .
S1 C3 C4 C5 161.8(9) . . . .
Hg1 C3 C4 C5 -78.4(12) . . . .
O1 C4 C5 C11 -8(2) . . . .
C3 C4 C5 C11 174.2(12) . . . .
O1 C4 C5 C6 172.0(13) . . . .
C3 C4 C5 C6 -5.9(18) . . . .
C11 C5 C6 C7 1.5(19) . . . .
C4 C5 C6 C7 -178.4(12) . . . .
C5 C6 C7 C8 0(2) . . . .
C6 C7 C8 O2 -179.7(14) . . . .
C6 C7 C8 C10 -1(2) . . . .
O2 C8 C10 C11 179.3(14) . . . .
C7 C8 C10 C11 1(2) . . . .
C8 C10 C11 C5 1(2) . . . .
C6 C5 C11 C10 -2(2) . . . .
C4 C5 C11 C10 177.8(14) . . . .
C7 C8 O2 C9 -10(2) . . . .
C10 C8 O2 C9 171.4(15) . . . .
C4 C3 Hg1 Br1 16.9(10) . . . .
S1 C3 Hg1 Br1 134.5(4) . . . .
C4 C3 Hg1 Br2 -125.3(6) . . . .
S1 C3 Hg1 Br2 -7.7(8) . . . .
C4 C3 Hg1 Br2 142.8(6) . . . 3_567
S1 C3 Hg1 Br2 -99.6(6) . . . 3_567
C3 Hg1 Br2 Hg1 -100.9(4) . . . 3_567
Br1 Hg1 Br2 Hg1 103.13(5) . . . 3_567
Br2 Hg1 Br2 Hg1 0.0 3_567 . . 3_567
C4 C3 S1 C1 -171.9(10) . . . .
Hg1 C3 S1 C1 72.5(8) . . . .
C4 C3 S1 C2 -66.1(12) . . . .
Hg1 C3 S1 C2 178.3(9) . . . .
